data_4317835
loop_
_publ_author_name
'Geeta Hundal'
'Maninder Singh Hundal'
'Sangeeta Obrai'
'N. S. Poonia'
'Subodh Kumar'

_publ_section_title
;
 Metal Complexes of Tetrapodal Ligands: Synthesis, Spectroscopic and
 Thermal Studies, and X-ray Crystal Structure Studies of Na(I), Ca(II),
 Sr(II), and Ba(II) Complexes of Tetrapodal Ligands
 N,N,N',N'-Tetrakis(2-hydroxypropyl)ethylenediamine and
 N,N,N',N'-Tetrakis(2-hydroxyethyl)ethylenediamine
;
_journal_name_full 'Inorganic Chemistry'
_journal_page_first 2077
_journal_page_last 2086
_journal_paper_doi 10.1021/ic0100727
_journal_volume 41
_journal_year 2002
_chemical_formula_sum 'C24 H36 Ba N4 O14'
_chemical_formula_weight 741.91
_chemical_name_systematic
;
  ?
;
_space_group_IT_number 14
_symmetry_cell_setting monoclinic
_symmetry_space_group_name_Hall '-P 2ybc'
_symmetry_space_group_name_H-M 'P 1 21/c 1'
_atom_sites_solution_hydrogens geom
_atom_sites_solution_primary direct
_atom_sites_solution_secondary difmap
_audit_creation_method SHELXL
_cell_angle_alpha 90.00
_cell_angle_beta 104.67(3)
_cell_angle_gamma 90.00
_cell_formula_units_Z 4
_cell_length_a 12.120(2)
_cell_length_b 14.253(3)
_cell_length_c 18.677(4)
_cell_measurement_temperature 293(2)
_cell_volume 3121.2(12)
_computing_structure_refinement 'SHELXL-93 (Sheldrick, 1993)'
_computing_structure_solution 'SHELXS-86 (Sheldrick, 1990)'
_diffrn_ambient_temperature 293(2)
_diffrn_radiation_monochromator graphite
_diffrn_radiation_source 'fine-focus sealed tube'
_diffrn_radiation_type MoK\a
_diffrn_radiation_wavelength 0.71073
_diffrn_reflns_av_R_equivalents 0.0346
_diffrn_reflns_av_sigmaI/netI 0.0514
_diffrn_reflns_limit_h_max 13
_diffrn_reflns_limit_h_min 0
_diffrn_reflns_limit_k_max 15
_diffrn_reflns_limit_k_min 0
_diffrn_reflns_limit_l_max 19
_diffrn_reflns_limit_l_min -20
_diffrn_reflns_number 4302
_diffrn_reflns_theta_max 22.49
_diffrn_reflns_theta_min 2.25
_exptl_absorpt_coefficient_mu 1.343
_exptl_crystal_density_diffrn 1.579
_exptl_crystal_F_000 1504
_refine_diff_density_max 0.765
_refine_diff_density_min -0.410
_refine_diff_density_rms 0.092
_refine_ls_extinction_method none
_refine_ls_goodness_of_fit_all 1.055
_refine_ls_goodness_of_fit_obs 1.086
_refine_ls_matrix_type full
_refine_ls_number_parameters 386
_refine_ls_number_reflns 3797
_refine_ls_number_restraints 7
_refine_ls_restrained_S_all 2.072
_refine_ls_restrained_S_obs 1.085
_refine_ls_R_factor_all 0.0617
_refine_ls_R_factor_obs 0.0436
_refine_ls_shift/esd_max 0.023
_refine_ls_shift/esd_mean 0.001
_refine_ls_structure_factor_coef Fsqd
_refine_ls_weighting_details 'w=1/[\s^2^(Fo^2^)+(0.0587P)^2^+3.6557P] where P=(Fo^2^+2Fc^2^)/3'
_refine_ls_weighting_scheme calc
_refine_ls_wR_factor_all 0.2265
_refine_ls_wR_factor_obs 0.1059
_reflns_number_observed 3214
_reflns_number_total 4075
_reflns_observed_criterion >2sigma(I)
_cod_data_source_file ic0100727_09.cif
_cod_data_source_block baonbhen
_cod_depositor_comments
;
The following automatic conversions were performed:

'_refine_ls_weighting_scheme' value 'calc
w=1/[\s^2^(Fo^2^)+(0.0587P)^2^+3.6557P] where P=(Fo^2^+2Fc^2^)/3' was
changed to 'calc'. New tag '_refine_ls_weighting_details' was
created. The value of the new tag was set to
'w=1/[\s^2^(Fo^2^)+(0.0587P)^2^+3.6557P] where P=(Fo^2^+2Fc^2^)/3'.

Automatic conversion script
Id: cif_fix_values 3143 2015-03-26 13:38:13Z robertas 
;
_cod_original_cell_volume 3121.2(11)
_cod_database_code 4317835

loop_
_symmetry_equiv_pos_as_xyz
'x, y, z'
'-x, y+1/2, -z+1/2'
'-x, -y, -z'
'x, -y-1/2, z-1/2'

loop_
_atom_site_aniso_label
_atom_site_aniso_U_11
_atom_site_aniso_U_22
_atom_site_aniso_U_33
_atom_site_aniso_U_23
_atom_site_aniso_U_13
_atom_site_aniso_U_12
Ba 0.0486(2) 0.0341(2) 0.0372(2) 0.0018(2) 0.0114(2) 0.0035(2)
O1 0.107(5) 0.052(3) 0.097(4) 0.019(3) 0.056(4) 0.023(3)
O2 0.090(5) 0.157(7) 0.063(4) -0.033(4) 0.025(3) -0.055(5)
O4 0.078(4) 0.103(5) 0.054(3) 0.014(3) 0.004(3) -0.027(4)
O9 0.069(4) 0.045(3) 0.071(4) -0.005(3) 0.008(3) 0.009(3)
O10 0.053(4) 0.057(3) 0.100(4) -0.003(3) 0.019(3) 0.016(3)
O11 0.061(4) 0.062(4) 0.173(8) 0.004(4) 0.041(5) 0.001(3)
O12 0.125(6) 0.083(4) 0.067(4) 0.020(4) 0.035(4) 0.010(4)
N1 0.060(4) 0.054(4) 0.077(4) 0.004(3) 0.035(3) 0.001(3)
N2 0.082(5) 0.060(4) 0.055(4) 0.019(3) 0.016(4) 0.004(4)
N4 0.051(4) 0.050(4) 0.084(5) -0.001(4) 0.027(4) 0.010(3)
C1 0.149(11) 0.054(6) 0.136(10) 0.010(6) 0.090(9) 0.019(7)
C2 0.075(6) 0.102(9) 0.141(10) -0.005(8) 0.054(7) 0.018(7)
C3 0.074(7) 0.118(9) 0.097(8) -0.018(7) 0.000(6) -0.022(7)
C4 0.078(7) 0.134(10) 0.103(8) -0.005(8) 0.032(6) -0.049(7)
C5 0.100(7) 0.106(8) 0.075(6) 0.010(6) 0.053(6) -0.005(6)
C6 0.120(9) 0.080(7) 0.075(6) 0.032(5) 0.051(6) 0.002(6)
C7 0.129(9) 0.040(5) 0.121(9) 0.027(6) 0.031(7) 0.015(5)
C8 0.158(12) 0.092(8) 0.103(9) 0.046(7) 0.052(8) 0.061(8)
C9 0.079(6) 0.098(7) 0.055(5) 0.011(5) -0.002(4) -0.005(6)
C10 0.099(8) 0.110(8) 0.055(5) 0.013(5) 0.012(5) -0.015(6)
C22 0.043(4) 0.042(4) 0.044(4) -0.002(3) 0.007(3) 0.010(3)
C23 0.059(4) 0.034(4) 0.039(4) 0.001(3) 0.005(3) 0.003(3)
C24 0.048(4) 0.035(4) 0.040(4) 0.001(3) 0.005(3) 0.002(3)
C25 0.048(4) 0.050(5) 0.071(5) -0.004(4) 0.007(4) 0.011(4)
C26 0.077(6) 0.038(4) 0.087(6) 0.007(4) 0.000(5) 0.016(4)
C27 0.070(6) 0.049(5) 0.090(6) 0.019(4) 0.016(5) -0.002(4)
C28 0.055(4) 0.054(5) 0.071(5) 0.002(4) 0.019(4) 0.000(4)
O1W 0.056(3) 0.055(3) 0.064(3) -0.005(3) -0.007(2) 0.013(3)
O2W 0.045(3) 0.038(2) 0.051(3) -0.001(2) 0.004(2) 0.004(2)
C15 0.070(6) 0.082(7) 0.041(4) -0.008(4) 0.003(4) 0.003(5)
C16 0.047(4) 0.059(4) 0.034(4) -0.008(3) 0.008(3) 0.004(4)
C17 0.071(5) 0.056(5) 0.045(4) 0.008(4) 0.007(4) -0.004(4)
C18 0.089(7) 0.095(7) 0.061(5) -0.007(5) -0.018(5) -0.010(6)
C19 0.057(5) 0.116(9) 0.067(6) -0.019(6) 0.006(5) -0.023(6)
C20 0.074(6) 0.082(6) 0.080(7) -0.006(5) 0.032(5) -0.026(5)
C21 0.068(5) 0.080(6) 0.054(5) 0.004(4) 0.019(4) 0.005(5)
N3 0.092(7) 0.152(10) 0.077(6) 0.009(6) -0.011(6) 0.006(7)
O5 0.070(4) 0.100(5) 0.072(4) -0.009(4) -0.006(3) 0.003(4)
O6 0.097(5) 0.089(5) 0.092(5) 0.001(4) -0.012(4) -0.024(4)
O8 0.142(9) 0.171(10) 0.102(6) 0.026(6) 0.024(6) -0.057(8)

loop_
_atom_site_label
_atom_site_type_symbol
_atom_site_fract_x
_atom_site_fract_y
_atom_site_fract_z
_atom_site_U_iso_or_equiv
_atom_site_thermal_displace_type
_atom_site_occupancy
_atom_site_calc_flag
_atom_site_refinement_flags
_atom_site_disorder_group
Ba Ba 0.07335(3) 0.04179(3) 0.91178(2) 0.0399(2) Uani 1 d . .
O1 O 0.1910(6) -0.1144(4) 0.8867(4) 0.079(2) Uani 1 d . .
H10 H 0.2136 -0.1550 0.9209 0.119 Uiso 1 d . .
O2 O 0.2605(6) 0.1448(6) 0.9805(4) 0.102(3) Uani 1 d D .
H20 H 0.2669 0.1584 1.0257 0.153 Uiso 1 d . .
O4 O -0.0855(5) -0.0130(5) 0.7850(3) 0.081(2) Uani 1 d . .
H40 H -0.1466 -0.0261 0.7970 0.121 Uiso 1 d . .
O9 O -0.2253(5) 0.2366(4) 0.9897(3) 0.0633(14) Uani 1 d . .
O10 O -0.0480(5) 0.2902(4) 1.0120(4) 0.070(2) Uani 1 d . .
O11 O -0.4497(6) 0.3449(5) 1.0219(5) 0.097(2) Uani 1 d . .
O12 O -0.2979(7) 0.3245(5) 1.1075(4) 0.089(2) Uani 1 d . .
N1 N 0.2867(6) 0.0583(5) 0.8471(4) 0.060(2) Uani 1 d . .
N2 N 0.0546(6) 0.1434(5) 0.7629(3) 0.066(2) Uani 1 d D .
N4 N -0.3526(6) 0.3598(5) 1.0488(4) 0.060(2) Uani 1 d . .
C1 C 0.2659(12) -0.1143(7) 0.8405(7) 0.103(4) Uani 1 d . .
H1A H 0.2221(12) -0.1131(7) 0.7892(7) 0.124 Uiso 1 calc R .
H1B H 0.3106(12) -0.1715(7) 0.8484(7) 0.124 Uiso 1 calc R .
C2 C 0.3407(9) -0.0354(8) 0.8545(8) 0.101(4) Uani 1 d . .
H2A H 0.3898(9) -0.0385(8) 0.8208(8) 0.121 Uiso 1 calc R .
H2B H 0.3890(9) -0.0411(8) 0.9043(8) 0.121 Uiso 1 calc R .
C3 C 0.3715(7) 0.1299(10) 0.9689(6) 0.100(4) Uani 1 d D .
H3A H 0.4215(7) 0.1807(10) 0.9916(6) 0.120 Uiso 1 calc R .
H3B H 0.4028(7) 0.0719(10) 0.9927(6) 0.120 Uiso 1 calc R .
C4 C 0.3676(9) 0.1253(10) 0.8919(6) 0.103(4) Uani 1 d . .
H4A H 0.4434(9) 0.1097(10) 0.8872(6) 0.124 Uiso 1 calc R .
H4B H 0.3493(9) 0.1873(10) 0.8709(6) 0.124 Uiso 1 calc R .
C5 C 0.2538(10) 0.0854(8) 0.7691(6) 0.088(3) Uani 1 d . .
H5A H 0.2248(10) 0.0303(8) 0.7399(6) 0.106 Uiso 1 calc R .
H5B H 0.3217(10) 0.1057(8) 0.7550(6) 0.106 Uiso 1 calc R .
C6 C 0.1675(10) 0.1603(7) 0.7497(6) 0.087(3) Uani 1 d . .
H6A H 0.1989(10) 0.2162(7) 0.7769(6) 0.104 Uiso 1 calc R .
H6B H 0.1564(10) 0.1743(7) 0.6975(6) 0.104 Uiso 1 calc R .
C7 C 0.0188(11) 0.2801(6) 0.8319(5) 0.097(3) Uani 1 d D .
H7A H 0.0998(11) 0.2929(6) 0.8488(5) 0.116 Uiso 1 calc R 1
H7B H -0.0225(11) 0.3390(6) 0.8272(5) 0.116 Uiso 1 calc R 1
C8 C -0.0068(13) 0.2303(8) 0.7618(7) 0.114(5) Uani 1 d . .
H8A H -0.0880(13) 0.2171(8) 0.7472(7) 0.137 Uiso 1 calc R .
H8B H 0.0105(13) 0.2711(8) 0.7245(7) 0.137 Uiso 1 calc R .
C9 C -0.1112(8) 0.0389(8) 0.7181(5) 0.081(3) Uani 1 d . .
H9A H -0.1647(8) 0.0886(8) 0.7207(5) 0.097 Uiso 1 calc R .
H9B H -0.1465(8) -0.0020(8) 0.6772(5) 0.097 Uiso 1 calc R .
C10 C -0.0067(9) 0.0797(7) 0.7051(4) 0.090(3) Uani 1 d D .
H10A H 0.0442(9) 0.0290(7) 0.7001(4) 0.108 Uiso 1 calc R .
H10B H -0.0265(9) 0.1135(7) 0.6586(4) 0.108 Uiso 1 calc R .
C22 C -0.1530(6) 0.3011(5) 0.9987(4) 0.044(2) Uani 1 d . .
C23 C -0.1960(6) 0.4001(5) 0.9922(4) 0.045(2) Uani 1 d . .
C24 C -0.2932(6) 0.4271(5) 1.0134(4) 0.042(2) Uani 1 d . .
C25 C -0.3344(7) 0.5177(5) 1.0070(5) 0.058(2) Uani 1 d . .
H25A H -0.3997(7) 0.5336(5) 1.0217(5) 0.069 Uiso 1 calc R .
C26 C -0.2748(8) 0.5836(6) 0.9778(5) 0.071(2) Uani 1 d . .
H26A H -0.3002(8) 0.6454(6) 0.9731(5) 0.085 Uiso 1 calc R .
C27 C -0.1796(8) 0.5605(6) 0.9558(5) 0.070(2) Uani 1 d . .
H27A H -0.1407(8) 0.6059(6) 0.9361(5) 0.084 Uiso 1 calc R .
C28 C -0.1414(7) 0.4688(6) 0.9629(5) 0.059(2) Uani 1 d . .
H28A H -0.0767(7) 0.4532(6) 0.9473(5) 0.071 Uiso 1 calc R .
O1W O 0.1623(4) -0.0570(4) 1.0569(3) 0.0625(14) Uani 1 d . .
H11W H 0.2367 -0.0517 1.0848 0.075 Uiso 1 d . .
H12W H 0.2355 -0.0544 1.0343 0.075 Uiso 1 d . .
O2W O -0.0438(4) -0.1181(3) 0.9484(2) 0.0459(11) Uani 1 d . .
H22W H -0.0128 -0.1816 0.9585 0.055 Uiso 1 d . .
H21W H -0.0967 -0.1413 0.9225 0.055 Uiso 1 d . .
O3 O -0.0173(9) 0.2183(6) 0.8823(5) 0.068(3) Uiso 0.64 d PD 1
H30 H -0.0233 0.2502 0.9205 0.102 Uiso 0.64 d P 1
O3' O 0.0374(12) 0.2317(9) 0.9014(5) 0.044(3) Uiso 0.36 d PD 2
H30' H 0.0031 0.2618 0.9297 0.066 Uiso 0.36 d P 2
C15 C -0.3185(8) -0.1369(7) 0.8299(4) 0.066(2) Uani 1 d . .
C16 C -0.4210(6) -0.1834(5) 0.7814(4) 0.047(2) Uani 1 d . .
C17 C -0.4774(7) -0.1527(6) 0.7119(4) 0.059(2) Uani 1 d . .
C18 C -0.5754(9) -0.1925(8) 0.6694(5) 0.088(3) Uani 1 d . .
H18A H -0.6100(9) -0.1684(8) 0.6228(5) 0.106 Uiso 1 calc R .
C19 C -0.6203(8) -0.2661(8) 0.6957(5) 0.082(3) Uani 1 d . .
H19A H -0.6860(8) -0.2939(8) 0.6668(5) 0.098 Uiso 1 calc R .
C20 C -0.5734(8) -0.3004(7) 0.7621(5) 0.076(3) Uani 1 d . .
H20A H -0.6067(8) -0.3512(7) 0.7798(5) 0.092 Uiso 1 calc R .
C21 C -0.4733(8) -0.2601(7) 0.8062(5) 0.067(2) Uani 1 d . .
H21A H -0.4411(8) -0.2850(7) 0.8529(5) 0.080 Uiso 1 calc R .
N3 N -0.4180(9) -0.0800(8) 0.6757(5) 0.113(4) Uani 1 d D .
O5 O -0.2603(6) -0.1883(5) 0.8811(4) 0.085(2) Uani 1 d . .
O6 O -0.3007(7) -0.0532(6) 0.8204(4) 0.099(2) Uani 1 d . .
O8 O -0.3260(9) -0.1003(8) 0.6672(5) 0.140(4) Uani 1 d D .
O7 O -0.4545(16) -0.0092(8) 0.6438(9) 0.044(4) Uiso 0.28 d PD 1
O7' O -0.4881(15) -0.0186(10) 0.6642(11) 0.166(7) Uiso 0.72 d PD 2

loop_
_atom_type_symbol
_atom_type_description
_atom_type_scat_dispersion_real
_atom_type_scat_dispersion_imag
_atom_type_scat_source
C C 0.0033 0.0016 'International Tables Vol C Tables 4.2.6.8 and 6.1.1.4'
H H 0.0000 0.0000 'International Tables Vol C Tables 4.2.6.8 and 6.1.1.4'
N N 0.0061 0.0033 'International Tables Vol C Tables 4.2.6.8 and 6.1.1.4'
O O 0.0106 0.0060 'International Tables Vol C Tables 4.2.6.8 and 6.1.1.4'
Ba Ba -0.3244 2.2819 'International Tables Vol C Tables 4.2.6.8 and 6.1.1.4'

loop_
_geom_angle_atom_site_label_1
_geom_angle_atom_site_label_2
_geom_angle_atom_site_label_3
_geom_angle
_geom_angle_site_symmetry_1
_geom_angle_site_symmetry_3
_geom_angle_publ_flag
O2 Ba O3' 66.5(4) . . ?
O2 Ba O3 81.0(3) . . ?
O2 Ba O1 96.3(2) . . ?
O3' Ba O1 150.3(3) . . ?
O3 Ba O1 155.1(2) . . ?
O2 Ba O4 150.5(2) . . ?
O3' Ba O4 98.9(3) . . ?
O3 Ba O4 86.0(3) . . ?
O1 Ba O4 84.5(2) . . ?
O2 Ba O2W 136.0(2) . . ?
O3' Ba O2W 136.4(3) . . ?
O3 Ba O2W 125.5(2) . . ?
O1 Ba O2W 72.9(2) . . ?
O4 Ba O2W 72.5(2) . . ?
O2 Ba O2W 69.9(2) . 3_557 ?
O3' Ba O2W 69.1(2) . 3_557 ?
O3 Ba O2W 72.9(2) . 3_557 ?
O1 Ba O2W 129.6(2) . 3_557 ?
O4 Ba O2W 130.8(2) . 3_557 ?
O2W Ba O2W 84.43(13) . 3_557 ?
O2 Ba O1W 76.3(2) . . ?
O3' Ba O1W 122.8(2) . . ?
O3 Ba O1W 130.2(2) . . ?
O1 Ba O1W 72.0(2) . . ?
O4 Ba O1W 130.9(2) . . ?
O2W Ba O1W 59.77(14) . . ?
O2W Ba O1W 57.80(13) 3_557 . ?
O2 Ba O1W 125.1(2) . 3_557 ?
O3' Ba O1W 78.7(3) . 3_557 ?
O3 Ba O1W 68.2(2) . 3_557 ?
O1 Ba O1W 129.7(2) . 3_557 ?
O4 Ba O1W 72.7(2) . 3_557 ?
O2W Ba O1W 57.81(14) . 3_557 ?
O2W Ba O1W 58.27(13) 3_557 3_557 ?
O1W Ba O1W 89.98(13) . 3_557 ?
O2 Ba N2 91.9(2) . . ?
O3' Ba N2 60.0(2) . . ?
O3 Ba N2 57.0(2) . . ?
O1 Ba N2 98.6(2) . . ?
O4 Ba N2 59.0(2) . . ?
O2W Ba N2 131.4(2) . . ?
O2W Ba N2 129.0(2) 3_557 . ?
O1W Ba N2 163.6(2) . . ?
O1W Ba N2 106.2(2) 3_557 . ?
O2 Ba N1 58.1(2) . . ?
O3' Ba N1 91.8(3) . . ?
O3 Ba N1 100.5(2) . . ?
O1 Ba N1 58.6(2) . . ?
O4 Ba N1 98.9(2) . . ?
O2W Ba N1 131.43(15) . . ?
O2W Ba N1 128.0(2) 3_557 . ?
O1W Ba N1 103.9(2) . . ?
O1W Ba N1 165.9(2) 3_557 . ?
N2 Ba N1 59.8(2) . . ?
O2 Ba Ba 104.16(14) . 3_557 ?
O3' Ba Ba 103.8(2) . 3_557 ?
O3 Ba Ba 100.7(2) . 3_557 ?
O1 Ba Ba 103.89(12) . 3_557 ?
O4 Ba Ba 104.24(13) . 3_557 ?
O2W Ba Ba 42.88(9) . 3_557 ?
O2W Ba Ba 41.54(9) 3_557 3_557 ?
O1W Ba Ba 45.59(11) . 3_557 ?
O1W Ba Ba 44.39(10) 3_557 3_557 ?
N2 Ba Ba 150.50(14) . 3_557 ?
N1 Ba Ba 149.48(13) . 3_557 ?
C1 O1 Ba 123.3(5) . . ?
C3 O2 Ba 123.3(6) . . ?
C9 O4 Ba 124.0(5) . . ?
C5 N1 C4 111.7(8) . . ?
C5 N1 C2 109.5(8) . . ?
C4 N1 C2 108.6(9) . . ?
C5 N1 Ba 111.2(5) . . ?
C4 N1 Ba 109.1(5) . . ?
C2 N1 Ba 106.6(5) . . ?
C8 N2 C10 111.0(9) . . ?
C8 N2 C6 110.8(9) . . ?
C10 N2 C6 107.3(8) . . ?
C8 N2 Ba 109.6(6) . . ?
C10 N2 Ba 106.3(5) . . ?
C6 N2 Ba 111.6(5) . . ?
O11 N4 O12 124.1(8) . . ?
O11 N4 C24 118.8(8) . . ?
O12 N4 C24 117.1(7) . . ?
O1 C1 C2 111.7(9) . . ?
C1 C2 N1 116.7(9) . . ?
C4 C3 O2 111.5(9) . . ?
C3 C4 N1 116.8(9) . . ?
N1 C5 C6 115.8(8) . . ?
N2 C6 C5 118.1(8) . . ?
O3 C7 C8 105.1(9) . . ?
O3' C7 C8 121.9(9) . . ?
N2 C8 C7 114.5(10) . . ?
O4 C9 C10 110.2(7) . . ?
N2 C10 C9 115.0(8) . . ?
O10 C22 O9 125.6(7) . . ?
O10 C22 C23 116.8(7) . . ?
O9 C22 C23 117.6(6) . . ?
C28 C23 C24 116.5(6) . . ?
C28 C23 C22 120.8(7) . . ?
C24 C23 C22 122.7(6) . . ?
C25 C24 C23 123.3(7) . . ?
C25 C24 N4 116.5(6) . . ?
C23 C24 N4 120.0(6) . . ?
C24 C25 C26 117.3(7) . . ?
C27 C26 C25 121.6(8) . . ?
C26 C27 C28 119.4(8) . . ?
C23 C28 C27 122.0(8) . . ?
Ba O1W Ba 90.02(13) . 3_557 ?
Ba O2W Ba 95.57(13) . 3_557 ?
C7 O3 Ba 121.4(7) . . ?
C7 O3' Ba 121.6(8) . . ?
O6 C15 O5 125.7(9) . . ?
O6 C15 C16 119.3(8) . . ?
O5 C15 C16 114.8(9) . . ?
C17 C16 C21 113.7(7) . . ?
C17 C16 C15 124.7(8) . . ?
C21 C16 C15 121.5(7) . . ?
C18 C17 C16 124.4(8) . . ?
C18 C17 N3 117.6(8) . . ?
C16 C17 N3 117.3(7) . . ?
C19 C18 C17 119.1(9) . . ?
C20 C19 C18 121.3(9) . . ?
C19 C20 C21 120.1(9) . . ?
C16 C21 C20 121.4(8) . . ?
O7 N3 O8 112.0(15) . . ?
O8 N3 O7' 142.2(17) . . ?
O7 N3 C17 129.8(13) . . ?
O8 N3 C17 117.2(9) . . ?
O7' N3 C17 100.6(13) . . ?

loop_
_geom_bond_atom_site_label_1
_geom_bond_atom_site_label_2
_geom_bond_distance
_geom_bond_site_symmetry_2
_geom_bond_publ_flag
Ba O2 2.733(7) . ?
Ba O3' 2.740(12) . ?
Ba O3 2.744(9) . ?
Ba O1 2.746(6) . ?
Ba O4 2.759(6) . ?
Ba O2W 2.859(5) . ?
Ba O2W 2.934(5) 3_557 ?
Ba O1W 3.001(5) . ?
Ba O1W 3.065(6) 3_557 ?
Ba N2 3.091(6) . ?
Ba N1 3.128(6) . ?
Ba Ba 4.2905(12) 3_557 ?
O1 C1 1.402(12) . ?
O2 C3 1.431(5) . ?
O4 C9 1.417(11) . ?
O9 C22 1.252(9) . ?
O10 C22 1.243(9) . ?
O11 N4 1.176(9) . ?
O12 N4 1.235(9) . ?
N1 C5 1.461(12) . ?
N1 C4 1.469(13) . ?
N1 C2 1.478(13) . ?
N2 C8 1.443(13) . ?
N2 C10 1.462(2) . ?
N2 C6 1.471(12) . ?
N4 C24 1.455(10) . ?
C1 C2 1.43(2) . ?
C3 C4 1.43(2) . ?
C5 C6 1.475(14) . ?
C7 O3 1.436(5) . ?
C7 O3' 1.437(5) . ?
C7 C8 1.45(2) . ?
C9 C10 1.468(14) . ?
C22 C23 1.498(10) . ?
C23 C28 1.371(11) . ?
C23 C24 1.389(10) . ?
C24 C25 1.379(10) . ?
C25 C26 1.380(13) . ?
C26 C27 1.359(13) . ?
C27 C28 1.381(12) . ?
O1W Ba 3.065(6) 3_557 ?
O2W Ba 2.934(5) 3_557 ?
C15 O6 1.233(12) . ?
C15 O5 1.268(11) . ?
C15 C16 1.495(11) . ?
C16 C17 1.376(10) . ?
C16 C21 1.401(12) . ?
C17 C18 1.373(13) . ?
C17 N3 1.515(14) . ?
C18 C19 1.332(15) . ?
C19 C20 1.320(14) . ?
C20 C21 1.404(13) . ?
N3 O7 1.199(2) . ?
N3 O8 1.201(2) . ?
N3 O7' 1.201(2) . ?

loop_
_geom_torsion_atom_site_label_1
_geom_torsion_atom_site_label_2
_geom_torsion_atom_site_label_3
_geom_torsion_atom_site_label_4
_geom_torsion
_geom_torsion_site_symmetry_1
_geom_torsion_site_symmetry_2
_geom_torsion_site_symmetry_3
_geom_torsion_site_symmetry_4
_geom_torsion_publ_flag
O2 Ba O1 C1 -64.1(9) . . . . ?
O3' Ba O1 C1 -12.1(12) . . . . ?
O3 Ba O1 C1 18.2(12) . . . . ?
O4 Ba O1 C1 86.2(9) . . . . ?
O2W Ba O1 C1 159.5(9) . . . . ?
O2W Ba O1 C1 -133.3(9) 3_557 . . . ?
O1W Ba O1 C1 -137.4(9) . . . . ?
O1W Ba O1 C1 148.3(9) 3_557 . . . ?
N2 Ba O1 C1 28.8(9) . . . . ?
N1 Ba O1 C1 -17.8(9) . . . . ?
Ba Ba O1 C1 -170.5(9) 3_557 . . . ?
O3' Ba O2 C3 -130.2(9) . . . . ?
O3 Ba O2 C3 -130.4(9) . . . . ?
O1 Ba O2 C3 24.6(9) . . . . ?
O4 Ba O2 C3 -65.4(11) . . . . ?
O2W Ba O2 C3 96.5(8) . . . . ?
O2W Ba O2 C3 154.6(9) 3_557 . . . ?
O1W Ba O2 C3 94.3(9) . . . . ?
O1W Ba O2 C3 174.4(8) 3_557 . . . ?
N2 Ba O2 C3 -74.3(9) . . . . ?
N1 Ba O2 C3 -22.1(8) . . . . ?
Ba Ba O2 C3 130.7(8) 3_557 . . . ?
O2 Ba O4 C9 -20.7(10) . . . . ?
O3' Ba O4 C9 36.4(8) . . . . ?
O3 Ba O4 C9 43.1(7) . . . . ?
O1 Ba O4 C9 -113.9(7) . . . . ?
O2W Ba O4 C9 172.4(8) . . . . ?
O2W Ba O4 C9 106.4(7) 3_557 . . . ?
O1W Ba O4 C9 -174.2(7) . . . . ?
O1W Ba O4 C9 111.5(7) 3_557 . . . ?
N2 Ba O4 C9 -10.4(7) . . . . ?
N1 Ba O4 C9 -56.9(7) . . . . ?
Ba Ba O4 C9 143.2(7) 3_557 . . . ?
O2 Ba N1 C5 -129.2(7) . . . . ?
O3' Ba N1 C5 -68.5(7) . . . . ?
O3 Ba N1 C5 -56.8(7) . . . . ?
O1 Ba N1 C5 108.7(6) . . . . ?
O4 Ba N1 C5 30.8(6) . . . . ?
O2W Ba N1 C5 105.2(6) . . . . ?
O2W Ba N1 C5 -133.2(6) 3_557 . . . ?
O1W Ba N1 C5 167.0(6) . . . . ?
O1W Ba N1 C5 -21.5(10) 3_557 . . . ?
N2 Ba N1 C5 -15.2(6) . . . . ?
Ba Ba N1 C5 169.9(5) 3_557 . . . ?
O2 Ba N1 C4 -5.6(7) . . . . ?
O3' Ba N1 C4 55.1(7) . . . . ?
O3 Ba N1 C4 66.9(7) . . . . ?
O1 Ba N1 C4 -127.7(7) . . . . ?
O4 Ba N1 C4 154.4(7) . . . . ?
O2W Ba N1 C4 -131.1(7) . . . . ?
O2W Ba N1 C4 -9.5(7) 3_557 . . . ?
O1W Ba N1 C4 -69.3(7) . . . . ?
O1W Ba N1 C4 102.1(9) 3_557 . . . ?
N2 Ba N1 C4 108.5(7) . . . . ?
Ba Ba N1 C4 -66.4(7) 3_557 . . . ?
O2 Ba N1 C2 111.4(7) . . . . ?
O3' Ba N1 C2 172.1(7) . . . . ?
O3 Ba N1 C2 -176.1(7) . . . . ?
O1 Ba N1 C2 -10.7(7) . . . . ?
O4 Ba N1 C2 -88.6(7) . . . . ?
O2W Ba N1 C2 -14.1(7) . . . . ?
O2W Ba N1 C2 107.5(7) 3_557 . . . ?
O1W Ba N1 C2 47.7(7) . . . . ?
O1W Ba N1 C2 -140.9(8) 3_557 . . . ?
N2 Ba N1 C2 -134.5(7) . . . . ?
Ba Ba N1 C2 50.6(8) 3_557 . . . ?
O2 Ba N2 C8 -83.8(8) . . . . ?
O3' Ba N2 C8 -22.5(9) . . . . ?
O3 Ba N2 C8 -5.8(8) . . . . ?
O1 Ba N2 C8 179.5(8) . . . . ?
O4 Ba N2 C8 101.3(8) . . . . ?
O2W Ba N2 C8 104.8(8) . . . . ?
O2W Ba N2 C8 -18.3(9) 3_557 . . . ?
O1W Ba N2 C8 -127.1(9) . . . . ?
O1W Ba N2 C8 43.7(8) 3_557 . . . ?
N1 Ba N2 C8 -134.7(8) . . . . ?
Ba Ba N2 C8 40.1(9) 3_557 . . . ?
O2 Ba N2 C10 156.1(6) . . . . ?
O3' Ba N2 C10 -142.6(8) . . . . ?
O3 Ba N2 C10 -125.8(7) . . . . ?
O1 Ba N2 C10 59.4(7) . . . . ?
O4 Ba N2 C10 -18.8(6) . . . . ?
O2W Ba N2 C10 -15.3(7) . . . . ?
O2W Ba N2 C10 -138.3(6) 3_557 . . . ?
O1W Ba N2 C10 112.9(8) . . . . ?
O1W Ba N2 C10 -76.3(6) 3_557 . . . ?
N1 Ba N2 C10 105.3(7) . . . . ?
Ba Ba N2 C10 -80.0(7) 3_557 . . . ?
O2 Ba N2 C6 39.4(6) . . . . ?
O3' Ba N2 C6 100.6(7) . . . . ?
O3 Ba N2 C6 117.4(7) . . . . ?
O1 Ba N2 C6 -57.3(6) . . . . ?
O4 Ba N2 C6 -135.5(6) . . . . ?
O2W Ba N2 C6 -132.0(6) . . . . ?
O2W Ba N2 C6 104.9(6) 3_557 . . . ?
O1W Ba N2 C6 -3.9(9) . . . . ?
O1W Ba N2 C6 166.9(6) 3_557 . . . ?
N1 Ba N2 C6 -11.5(6) . . . . ?
Ba Ba N2 C6 163.2(5) 3_557 . . . ?
Ba O1 C1 C2 46.0(14) . . . . ?
O1 C1 C2 N1 -57.3(15) . . . . ?
C5 N1 C2 C1 -81.5(12) . . . . ?
C4 N1 C2 C1 156.2(11) . . . . ?
Ba N1 C2 C1 38.9(12) . . . . ?
Ba O2 C3 C4 49.0(14) . . . . ?
O2 C3 C4 N1 -53.0(16) . . . . ?
C5 N1 C4 C3 155.6(11) . . . . ?
C2 N1 C4 C3 -83.5(13) . . . . ?
Ba N1 C4 C3 32.3(13) . . . . ?
C4 N1 C5 C6 -78.9(11) . . . . ?
C2 N1 C5 C6 160.8(9) . . . . ?
Ba N1 C5 C6 43.3(11) . . . . ?
C8 N2 C6 C5 163.2(10) . . . . ?
C10 N2 C6 C5 -75.4(11) . . . . ?
Ba N2 C6 C5 40.7(11) . . . . ?
N1 C5 C6 N2 -60.9(13) . . . . ?
C10 N2 C8 C7 155.6(10) . . . . ?
C6 N2 C8 C7 -85.2(12) . . . . ?
Ba N2 C8 C7 38.5(13) . . . . ?
O3 C7 C8 N2 -62.7(14) . . . . ?
O3' C7 C8 N2 -38.2(19) . . . . ?
Ba O4 C9 C10 38.7(11) . . . . ?
C8 N2 C10 C9 -71.2(11) . . . . ?
C6 N2 C10 C9 167.6(9) . . . . ?
Ba N2 C10 C9 48.0(10) . . . . ?
O4 C9 C10 N2 -59.6(12) . . . . ?
O10 C22 C23 C28 34.0(10) . . . . ?
O9 C22 C23 C28 -145.3(7) . . . . ?
O10 C22 C23 C24 -147.5(7) . . . . ?
O9 C22 C23 C24 33.3(10) . . . . ?
C28 C23 C24 C25 -0.7(10) . . . . ?
C22 C23 C24 C25 -179.3(7) . . . . ?
C28 C23 C24 N4 -176.5(7) . . . . ?
C22 C23 C24 N4 4.9(10) . . . . ?
O11 N4 C24 C25 60.7(10) . . . . ?
O12 N4 C24 C25 -116.6(8) . . . . ?
O11 N4 C24 C23 -123.3(8) . . . . ?
O12 N4 C24 C23 59.5(9) . . . . ?
C23 C24 C25 C26 0.1(11) . . . . ?
N4 C24 C25 C26 176.0(7) . . . . ?
C24 C25 C26 C27 0.4(13) . . . . ?
C25 C26 C27 C28 -0.2(14) . . . . ?
C24 C23 C28 C27 1.0(11) . . . . ?
C22 C23 C28 C27 179.6(8) . . . . ?
C26 C27 C28 C23 -0.5(14) . . . . ?
O2 Ba O1W Ba 126.3(2) . . . 3_557 ?
O3' Ba O1W Ba 76.5(4) . . . 3_557 ?
O3 Ba O1W Ba 60.9(3) . . . 3_557 ?
O1 Ba O1W Ba -132.2(2) . . . 3_557 ?
O4 Ba O1W Ba -66.8(3) . . . 3_557 ?
O2W Ba O1W Ba -51.95(13) . . . 3_557 ?
O2W Ba O1W Ba 51.59(13) 3_557 . . 3_557 ?
O1W Ba O1W Ba 0.0 3_557 . . 3_557 ?
N2 Ba O1W Ba 171.2(5) . . . 3_557 ?
N1 Ba O1W Ba 177.93(15) . . . 3_557 ?
Ba Ba O1W Ba 0.000(1) 3_557 . . 3_557 ?
O2 Ba O2W Ba 53.3(3) . . . 3_557 ?
O3' Ba O2W Ba -51.5(4) . . . 3_557 ?
O3 Ba O2W Ba -64.4(3) . . . 3_557 ?
O1 Ba O2W Ba 134.5(2) . . . 3_557 ?
O4 Ba O2W Ba -136.0(2) . . . 3_557 ?
O2W Ba O2W Ba 0.0 3_557 . . 3_557 ?
O1W Ba O2W Ba 55.75(14) . . . 3_557 ?
O1W Ba O2W Ba -55.74(14) 3_557 . . 3_557 ?
N2 Ba O2W Ba -139.1(2) . . . 3_557 ?
N1 Ba O2W Ba 137.6(2) . . . 3_557 ?
Ba Ba O2W Ba 0.0 3_557 . . 3_557 ?
O3' C7 O3 Ba -71.9(15) . . . . ?
C8 C7 O3 Ba 59.4(12) . . . . ?
O2 Ba O3 C7 69.5(9) . . . . ?
O3' Ba O3 C7 68.6(10) . . . . ?
O1 Ba O3 C7 -16.2(14) . . . . ?
O4 Ba O3 C7 -83.9(9) . . . . ?
O2W Ba O3 C7 -149.0(8) . . . . ?
O2W Ba O3 C7 141.2(9) 3_557 . . . ?
O1W Ba O3 C7 133.0(8) . . . . ?
O1W Ba O3 C7 -156.8(10) 3_557 . . . ?
N2 Ba O3 C7 -28.7(8) . . . . ?
N1 Ba O3 C7 14.5(9) . . . . ?
Ba Ba O3 C7 172.4(9) 3_557 . . . ?
O3 C7 O3' Ba 72.5(16) . . . . ?
C8 C7 O3' Ba 13.8(18) . . . . ?
O2 Ba O3' C7 112.3(11) . . . . ?
O3 Ba O3' C7 -68.7(10) . . . . ?
O1 Ba O3' C7 53.6(14) . . . . ?
O4 Ba O3' C7 -40.8(11) . . . . ?
O2W Ba O3' C7 -114.7(10) . . . . ?
O2W Ba O3' C7 -171.2(12) 3_557 . . . ?
O1W Ba O3' C7 166.3(9) . . . . ?
O1W Ba O3' C7 -111.1(11) 3_557 . . . ?
N2 Ba O3' C7 5.2(9) . . . . ?
N1 Ba O3' C7 58.5(11) . . . . ?
Ba Ba O3' C7 -148.0(10) 3_557 . . . ?
O6 C15 C16 C17 23.0(13) . . . . ?
O5 C15 C16 C17 -160.8(8) . . . . ?
O6 C15 C16 C21 -152.2(9) . . . . ?
O5 C15 C16 C21 23.9(11) . . . . ?
C21 C16 C17 C18 -0.4(13) . . . . ?
C15 C16 C17 C18 -176.0(9) . . . . ?
C21 C16 C17 N3 -170.9(8) . . . . ?
C15 C16 C17 N3 13.5(12) . . . . ?
C16 C17 C18 C19 -0.4(16) . . . . ?
N3 C17 C18 C19 170.1(10) . . . . ?
C17 C18 C19 C20 1.1(17) . . . . ?
C18 C19 C20 C21 -0.9(17) . . . . ?
C17 C16 C21 C20 0.6(12) . . . . ?
C15 C16 C21 C20 176.3(8) . . . . ?
C19 C20 C21 C16 0.0(15) . . . . ?
C18 C17 N3 O7 54.6(18) . . . . ?
C16 C17 N3 O7 -134.2(14) . . . . ?
C18 C17 N3 O8 -113.0(12) . . . . ?
C16 C17 N3 O8 58.1(13) . . . . ?
C18 C17 N3 O7' 65.8(15) . . . . ?
C16 C17 N3 O7' -123.0(13) . . . . ?
